data_2215021
loop_
_publ_author_name
'Martin G. Banwell'
'Okanya J. Kokas'
'Anthony C. Willis'

_publ_section_title
(2<i>R</i>,3a<i>S</i>,5a<i>R</i>,8a<i>R</i>,8b<i>S</i>)-4-Bromo-2-(4-methoxyphenyl)-7,7-dimethyl-3a,5a,8a,8b-tetrahydrobenzo[1,2-<i>d</i>:3,4-<i>d</i>']bis[1,3]dioxole
_journal_coeditor_code BT2471
_journal_issue 9
_journal_name_full 'Acta Crystallographica Section E'
_journal_page_first o3820
_journal_page_last o3820
_journal_paper_doi 10.1107/S1600536807039232
_journal_volume 63
_journal_year 2007
_chemical_formula_iupac 'C17 H19 Br O5'
_chemical_formula_moiety 'C17 H19 Br O5'
_chemical_formula_sum 'C17 H19 Br O5'
_chemical_formula_weight 383.24
_chemical_name_systematic
;
(2<i>R</i>,3a<i>S</i>,5a<i>R</i>,8a<i>R</i>,8b<i>S</i>)-
4-Bromo-2-(4-methoxyphenyl)-7,7-dimethyl-3a,5a,8a,8b-tetrahydrobenzo[1,2-
<i>d</i>:3,4-<i>d</i>']bis[1,3]dioxole
;
_space_group_IT_number 4
_symmetry_cell_setting monoclinic
_symmetry_space_group_name_Hall 'P 2yb'
_symmetry_space_group_name_H-M 'P 1 21 1'
_atom_sites_solution_hydrogens geom
_atom_sites_solution_primary direct
_audit_creation_method CRYSTALS_ver_12.18
_cell_angle_alpha 90
_cell_angle_beta 91.7226(12)
_cell_angle_gamma 90
_cell_formula_units_Z 4
_cell_length_a 5.22850(10)
_cell_length_b 33.4467(9)
_cell_length_c 9.4726(3)
_cell_measurement_reflns_used 55931
_cell_measurement_temperature 200
_cell_measurement_theta_max 25
_cell_measurement_theta_min 2.6
_cell_volume 1655.78(8)
_computing_cell_refinement 'DENZO/SCALEPACK  (Otwinowski & Minor, 1997)'
_computing_data_collection 'COLLECT (Nonius, 1997)'
_computing_data_reduction DENZO/SCALEPACK
_computing_molecular_graphics
;
ORTEPII (Johnson, 1976) in TEXSAN (Molecular Structure Corporation,
1997)
;
_computing_publication_material CRYSTALS
_computing_structure_refinement 'CRYSTALS (Betteridge <i>et al.</i>,  2003)'
_computing_structure_solution 'SIR92 (Altomare <i>et al.</i>,  1994)'
_diffrn_ambient_temperature 200
_diffrn_measured_fraction_theta_full 0.997
_diffrn_measured_fraction_theta_max 0.997
_diffrn_measurement_device_type 'Nonius KappaCCD'
_diffrn_measurement_method ' \f and \w scans with CCD'
_diffrn_radiation_monochromator graphite
_diffrn_radiation_type 'Mo K\a'
_diffrn_radiation_wavelength 0.71073
_diffrn_reflns_av_R_equivalents 0.038
_diffrn_reflns_limit_h_max 6
_diffrn_reflns_limit_h_min -6
_diffrn_reflns_limit_k_max 39
_diffrn_reflns_limit_k_min -39
_diffrn_reflns_limit_l_max 11
_diffrn_reflns_limit_l_min -11
_diffrn_reflns_number 20604
_diffrn_reflns_theta_full 25.0
_diffrn_reflns_theta_max 25.0
_diffrn_reflns_theta_min 2.822
_diffrn_standards_number 0
_exptl_absorpt_coefficient_mu 2.505
_exptl_absorpt_correction_T_max 0.892
_exptl_absorpt_correction_T_min 0.546
_exptl_absorpt_correction_type integration
_exptl_absorpt_process_details
;
via Gaussian method (Coppens, 1970) implemented in maXus (Mackay <i>et
al.</i>,  1999)
;
_exptl_crystal_colour colourless
_exptl_crystal_density_diffrn 1.537
_exptl_crystal_description plate
_exptl_crystal_F_000 784
_exptl_crystal_size_max 0.45
_exptl_crystal_size_mid 0.14
_exptl_crystal_size_min 0.05
_refine_diff_density_max 0.58
_refine_diff_density_min -0.82
_refine_ls_abs_structure_details 'Flack (1983), 2828 Friedel pairs'
_refine_ls_abs_structure_Flack -0.012(6)
_refine_ls_extinction_method None
_refine_ls_goodness_of_fit_ref 0.9659
_refine_ls_hydrogen_treatment noref
_refine_ls_matrix_type full
_refine_ls_number_parameters 416
_refine_ls_number_reflns 5796
_refine_ls_number_restraints 1
_refine_ls_R_factor_all 0.0426
_refine_ls_R_factor_gt 0.0341
_refine_ls_shift/su_max 0.001022
_refine_ls_structure_factor_coef Fsqd
_refine_ls_weighting_details
;
Method= Modified Sheldrick
w=1/[\s^2^(F^2^) + (0.03P)^2^ + 0.44P], where P=[max(Fo^2^,0) + 2Fc^2^]/3
;
_refine_ls_weighting_scheme calc
_refine_ls_wR_factor_all 0.0777
_refine_ls_wR_factor_gt 0.0746
_refine_ls_wR_factor_ref 0.0777
_reflns_number_gt 4970
_reflns_number_total 5796
_reflns_threshold_expression I>2\s(I)
_cod_data_source_file bt2471.cif
_cod_data_source_block I
_cod_original_cell_volume 1655.78(7)
_cod_original_sg_symbol_H-M 'P 21'
_cod_database_code 2215021
_cod_database_fobs_code 2215021

loop_
_symmetry_equiv_pos_as_xyz
x,y,z
-x,y+1/2,-z

loop_
_atom_site_type_symbol
_atom_site_label
_atom_site_fract_x
_atom_site_fract_y
_atom_site_fract_z
_atom_site_U_iso_or_equiv
_atom_site_adp_type
_atom_site_occupancy
O O1 0.3464(5) 0.40867(9) 0.5958(3) 0.0442 Uani 1.0000
C C2 0.2738(7) 0.40850(12) 0.7402(4) 0.0359 Uani 1.0000
O O3 0.0221(5) 0.39302(8) 0.7424(3) 0.0393 Uani 1.0000
C C4 -0.0224(7) 0.37075(11) 0.6148(4) 0.0358 Uani 1.0000
C C5 0.0579(8) 0.32792(11) 0.6278(4) 0.0382 Uani 1.0000
C C6 0.2260(8) 0.30950(12) 0.5503(4) 0.0384 Uani 1.0000
C C7 0.3623(7) 0.32944(11) 0.4320(4) 0.0345 Uani 1.0000
O O8 0.3249(5) 0.30663(8) 0.3051(2) 0.0349 Uani 1.0000
C C9 0.1349(7) 0.32616(11) 0.2148(4) 0.0348 Uani 1.0000
O O10 0.0409(5) 0.35852(8) 0.2978(2) 0.0374 Uani 1.0000
C C11 0.2475(7) 0.37002(11) 0.3917(4) 0.0364 Uani 1.0000
C C12 0.1353(7) 0.39397(12) 0.5098(4) 0.0360 Uani 1.0000
C C13 0.2790(7) 0.44947(11) 0.8044(4) 0.0333 Uani 1.0000
C C14 0.1061(8) 0.47884(12) 0.7616(4) 0.0402 Uani 1.0000
C C15 0.1102(8) 0.51620(12) 0.8225(4) 0.0408 Uani 1.0000
C C16 0.2883(7) 0.52469(11) 0.9305(4) 0.0347 Uani 1.0000
C C17 0.4642(8) 0.49634(12) 0.9723(4) 0.0422 Uani 1.0000
C C18 0.4595(8) 0.45874(12) 0.9093(4) 0.0408 Uani 1.0000
Br Br19 -0.11756(10) 0.29887(3) 0.76809(4) 0.0609 Uani 1.0000
C C20 -0.0808(7) 0.29762(13) 0.1827(4) 0.0448 Uani 1.0000
C C21 0.2636(8) 0.34112(13) 0.0852(4) 0.0465 Uani 1.0000
O O22 0.2709(5) 0.56229(8) 0.9893(3) 0.0439 Uani 1.0000
C C23 0.4571(9) 0.57223(12) 1.0977(4) 0.0480 Uani 1.0000
O O101 0.8242(5) 0.60404(8) 0.6747(3) 0.0444 Uani 1.0000
C C102 0.7448(7) 0.60523(11) 0.5282(4) 0.0356 Uani 1.0000
O O103 0.4861(5) 0.61825(8) 0.5250(3) 0.0392 Uani 1.0000
C C104 0.4501(7) 0.64154(11) 0.6503(4) 0.0353 Uani 1.0000
C C105 0.5211(7) 0.68426(11) 0.6330(4) 0.0337 Uani 1.0000
C C106 0.6957(7) 0.70409(11) 0.7083(4) 0.0352 Uani 1.0000
C C107 0.8556(7) 0.68488(11) 0.8242(4) 0.0325 Uani 1.0000
O O108 0.8519(4) 0.70848(9) 0.9508(2) 0.0342 Uani 1.0000
C C109 0.6632(7) 0.69170(12) 1.0426(4) 0.0358 Uani 1.0000
O O110 0.5563(5) 0.65805(8) 0.9668(2) 0.0378 Uani 1.0000
C C111 0.7488(8) 0.64532(11) 0.8725(4) 0.0363 Uani 1.0000
C C112 0.6229(8) 0.61987(12) 0.7581(4) 0.0362 Uani 1.0000
C C113 0.7651(7) 0.56493(11) 0.4605(4) 0.0323 Uani 1.0000
C C114 0.6019(8) 0.53372(12) 0.4985(4) 0.0399 Uani 1.0000
C C115 0.6187(8) 0.49680(11) 0.4347(4) 0.0388 Uani 1.0000
C C116 0.7973(7) 0.49055(11) 0.3318(4) 0.0355 Uani 1.0000
C C117 0.9609(8) 0.52082(12) 0.2951(4) 0.0414 Uani 1.0000
C C118 0.9423(7) 0.55802(12) 0.3611(4) 0.0392 Uani 1.0000
Br Br119 0.32031(9) 0.71174(3) 0.49172(4) 0.0513 Uani 1.0000
C C120 0.4578(8) 0.72146(13) 1.0659(5) 0.0527 Uani 1.0000
C C121 0.7960(9) 0.67800(14) 1.1778(4) 0.0505 Uani 1.0000
O O122 0.7948(6) 0.45324(8) 0.2698(3) 0.0429 Uani 1.0000
C C123 0.9839(9) 0.44560(13) 0.1674(4) 0.0483 Uani 1.0000
H H21 0.3917 0.39055 0.7960 0.0430 Uiso 1.0000
H H41 -0.2078 0.37220 0.5861 0.0429 Uiso 1.0000
H H61 0.2651 0.28080 0.5711 0.0459 Uiso 1.0000
H H71 0.5489 0.33217 0.4563 0.0414 Uiso 1.0000
H H111 0.3748 0.38645 0.3405 0.0436 Uiso 1.0000
H H121 0.0332 0.41686 0.4701 0.0432 Uiso 1.0000
H H141 -0.0240 0.47275 0.6851 0.0480 Uiso 1.0000
H H151 -0.0141 0.53715 0.7893 0.0487 Uiso 1.0000
H H171 0.5957 0.50268 1.0478 0.0504 Uiso 1.0000
H H181 0.5880 0.43815 0.9403 0.0487 Uiso 1.0000
H H201 -0.0197 0.27581 0.1198 0.0536 Uiso 1.0000
H H202 -0.2251 0.31227 0.1341 0.0536 Uiso 1.0000
H H203 -0.1412 0.28577 0.2727 0.0536 Uiso 1.0000
H H211 0.1346 0.35471 0.0216 0.0560 Uiso 1.0000
H H212 0.4012 0.36053 0.1135 0.0560 Uiso 1.0000
H H213 0.3405 0.31807 0.0343 0.0560 Uiso 1.0000
H H231 0.4256 0.60002 1.1320 0.0576 Uiso 1.0000
H H232 0.6324 0.57057 1.0587 0.0576 Uiso 1.0000
H H233 0.4434 0.55302 1.1780 0.0576 Uiso 1.0000
H H1021 0.8522 0.62490 0.4770 0.0427 Uiso 1.0000
H H1041 0.2679 0.63956 0.6788 0.0424 Uiso 1.0000
H H1061 0.7226 0.73307 0.6875 0.0424 Uiso 1.0000
H H1071 1.0354 0.68137 0.7934 0.0391 Uiso 1.0000
H H1111 0.8841 0.62966 0.9249 0.0436 Uiso 1.0000
H H1121 0.5266 0.59745 0.8019 0.0436 Uiso 1.0000
H H1141 0.4723 0.53827 0.5723 0.0480 Uiso 1.0000
H H1151 0.5024 0.47460 0.4625 0.0465 Uiso 1.0000
H H1171 1.0916 0.51623 0.2219 0.0499 Uiso 1.0000
H H1181 1.0616 0.57999 0.3348 0.0472 Uiso 1.0000
H H1201 0.5305 0.74480 1.1196 0.0633 Uiso 1.0000
H H1202 0.3854 0.73078 0.9727 0.0633 Uiso 1.0000
H H1203 0.3194 0.70884 1.1213 0.0633 Uiso 1.0000
H H1211 0.6672 0.66636 1.2420 0.0606 Uiso 1.0000
H H1212 0.8821 0.70132 1.2252 0.0606 Uiso 1.0000
H H1213 0.9267 0.65726 1.1558 0.0606 Uiso 1.0000
H H1231 0.9627 0.41776 0.1303 0.0580 Uiso 1.0000
H H1232 0.9630 0.46507 0.0878 0.0580 Uiso 1.0000
H H1233 1.1584 0.44861 0.2123 0.0580 Uiso 1.0000

loop_
_atom_site_aniso_label
_atom_site_aniso_U_11
_atom_site_aniso_U_22
_atom_site_aniso_U_33
_atom_site_aniso_U_12
_atom_site_aniso_U_13
_atom_site_aniso_U_23
O1 0.0511(17) 0.0465(17) 0.0355(14) -0.0169(13) 0.0087(13) -0.0127(13)
C2 0.035(2) 0.039(2) 0.034(2) -0.0014(17) -0.0008(16) -0.0041(17)
O3 0.0432(16) 0.0415(15) 0.0333(14) -0.0120(13) 0.0064(11) -0.0104(12)
C4 0.037(2) 0.039(2) 0.0318(19) -0.0038(17) -0.0044(16) -0.0093(16)
C5 0.050(3) 0.032(2) 0.031(2) -0.0090(18) -0.0070(18) -0.0013(17)
C6 0.051(2) 0.032(2) 0.032(2) 0.0052(17) -0.0079(17) 0.0006(16)
C7 0.037(2) 0.033(2) 0.033(2) 0.0052(17) -0.0006(17) -0.0070(17)
O8 0.0360(14) 0.0368(16) 0.0312(13) 0.0076(11) -0.0078(11) -0.0084(11)
C9 0.037(2) 0.036(2) 0.032(2) 0.0106(16) -0.0030(16) -0.0073(16)
O10 0.0478(15) 0.0364(14) 0.0277(13) 0.0114(12) -0.0035(11) -0.0080(11)
C11 0.045(2) 0.034(2) 0.0309(19) -0.0037(17) 0.0001(16) -0.0034(16)
C12 0.050(2) 0.030(2) 0.0274(19) 0.0009(17) -0.0008(17) -0.0041(15)
C13 0.039(2) 0.034(2) 0.0274(19) -0.0039(17) 0.0035(16) -0.0057(16)
C14 0.044(2) 0.042(2) 0.034(2) 0.0015(19) -0.0099(18) -0.0020(18)
C15 0.050(2) 0.034(2) 0.038(2) 0.0044(18) -0.0057(18) 0.0018(17)
C16 0.045(2) 0.028(2) 0.0310(19) -0.0050(17) 0.0054(16) -0.0016(15)
C17 0.044(2) 0.040(2) 0.042(2) 0.0012(19) -0.0105(18) -0.0111(18)
C18 0.044(2) 0.037(2) 0.041(2) 0.0050(18) -0.0100(18) -0.0079(17)
Br19 0.0886(4) 0.0553(3) 0.0393(2) -0.0281(3) 0.0087(2) 0.0010(2)
C20 0.034(2) 0.045(2) 0.055(2) 0.003(2) -0.0052(17) -0.015(2)
C21 0.053(3) 0.052(3) 0.035(2) 0.006(2) 0.0036(19) -0.0011(19)
O22 0.0618(18) 0.0291(15) 0.0407(16) -0.0040(14) -0.0010(13) -0.0046(12)
C23 0.070(3) 0.035(2) 0.039(2) -0.018(2) -0.001(2) -0.0034(18)
O101 0.0498(17) 0.0489(18) 0.0337(14) 0.0165(14) -0.0081(12) -0.0132(12)
C102 0.034(2) 0.038(2) 0.034(2) 0.0044(17) -0.0005(16) -0.0067(17)
O103 0.0385(15) 0.0420(15) 0.0367(14) 0.0062(12) -0.0059(11) -0.0133(12)
C104 0.038(2) 0.035(2) 0.033(2) 0.0003(17) 0.0032(16) -0.0087(16)
C105 0.039(2) 0.034(2) 0.0290(19) 0.0018(17) 0.0033(16) -0.0022(16)
C106 0.043(2) 0.031(2) 0.0314(18) -0.0011(17) 0.0072(16) 0.0014(15)
C107 0.033(2) 0.034(2) 0.0303(19) 0.0008(16) 0.0020(15) -0.0057(16)
O108 0.0395(13) 0.0340(14) 0.0293(13) -0.0040(12) 0.0048(10) -0.0065(13)
C109 0.037(2) 0.039(2) 0.0310(19) -0.0071(17) 0.0038(16) -0.0057(16)
O110 0.0482(16) 0.0351(15) 0.0305(13) -0.0101(12) 0.0081(12) -0.0061(11)
C111 0.047(2) 0.031(2) 0.031(2) 0.0025(17) 0.0043(17) -0.0026(16)
C112 0.051(2) 0.031(2) 0.0268(19) -0.0019(18) 0.0058(17) -0.0039(15)
C113 0.036(2) 0.032(2) 0.0291(18) -0.0013(17) -0.0023(16) -0.0030(16)
C114 0.047(2) 0.040(2) 0.033(2) -0.0009(19) 0.0068(18) -0.0068(17)
C115 0.046(2) 0.036(2) 0.035(2) -0.0040(18) 0.0020(18) -0.0010(17)
C116 0.044(2) 0.029(2) 0.033(2) 0.0036(17) -0.0062(17) -0.0038(16)
C117 0.044(2) 0.043(2) 0.038(2) -0.0008(19) 0.0136(18) -0.0103(18)
C118 0.040(2) 0.035(2) 0.043(2) -0.0019(18) 0.0066(18) -0.0076(18)
Br119 0.0586(3) 0.0541(3) 0.0406(2) 0.0124(2) -0.00977(18) 0.0001(2)
C120 0.038(2) 0.052(3) 0.068(3) 0.001(2) 0.006(2) -0.016(2)
C121 0.061(3) 0.060(3) 0.031(2) -0.009(2) -0.003(2) 0.002(2)
O122 0.0602(19) 0.0300(15) 0.0386(16) 0.0026(13) 0.0018(13) -0.0065(12)
C123 0.067(3) 0.041(2) 0.037(2) 0.018(2) 0.001(2) -0.0042(19)

loop_
_atom_type_symbol
_atom_type_scat_dispersion_real
_atom_type_scat_dispersion_imag
_atom_type_scat_source
C 0.0033 0.0016 'International Tables Vol C 4.2.6.8 and 6.1.1.4'
H 0.0000 0.0000 'International Tables Vol C 4.2.6.8 and 6.1.1.4'
Br -0.2901 2.4595 'International Tables Vol C 4.2.6.8 and 6.1.1.4'
O 0.0106 0.0060 'International Tables Vol C 4.2.6.8 and 6.1.1.4'

loop_
_exptl_crystal_face_index_h
_exptl_crystal_face_index_k
_exptl_crystal_face_index_l
_exptl_crystal_face_perp_dist
1 0 0 0.200
-1 0 0 0.250
0 1 0 0.001
0 -1 0 0.045
0 0 1 0.070
0 0 -1 0.070

loop_
_geom_angle_atom_site_label_1
_geom_angle_atom_site_label_2
_geom_angle_atom_site_label_3
_geom_angle
_geom_angle_publ_flag
C2 O1 C12 108.6(3) .
O1 C2 O3 106.8(3) .
O1 C2 C13 112.5(3) .
O3 C2 C13 109.5(3) .
O1 C2 H21 109.3 no
O3 C2 H21 109.3 no
C13 C2 H21 109.3 no
C2 O3 C4 107.8(3) .
O3 C4 C5 113.0(3) .
O3 C4 C12 102.1(3) .
C5 C4 C12 112.7(3) .
O3 C4 H41 109.6 no
C5 C4 H41 109.6 no
C12 C4 H41 109.6 no
C4 C5 C6 126.4(4) .
C4 C5 Br19 113.9(3) .
C6 C5 Br19 119.7(3) .
C5 C6 C7 123.3(3) .
C5 C6 H61 118.4 no
C7 C6 H61 118.4 no
C6 C7 O8 109.5(3) .
C6 C7 C11 112.9(3) .
O8 C7 C11 102.8(3) .
C6 C7 H71 110.5 no
O8 C7 H71 110.5 no
C11 C7 H71 110.5 no
C7 O8 C9 109.2(3) .
O8 C9 O10 104.9(2) .
O8 C9 C20 109.3(3) .
O10 C9 C20 108.9(3) .
O8 C9 C21 108.5(3) .
O10 C9 C21 111.4(3) .
C20 C9 C21 113.4(3) .
C9 O10 C11 106.2(3) .
C7 C11 O10 101.5(3) .
C7 C11 C12 116.5(3) .
O10 C11 C12 107.5(3) .
C7 C11 H111 110.3 no
O10 C11 H111 110.3 no
C12 C11 H111 110.3 no
C4 C12 C11 116.3(3) .
C4 C12 O1 103.0(3) .
C11 C12 O1 107.0(3) .
C4 C12 H121 110.1 no
C11 C12 H121 110.1 no
O1 C12 H121 110.1 no
C2 C13 C14 121.7(3) .
C2 C13 C18 119.9(3) .
C14 C13 C18 118.4(4) .
C13 C14 C15 121.3(4) .
C13 C14 H141 119.4 no
C15 C14 H141 119.4 no
C14 C15 C16 119.7(4) .
C14 C15 H151 120.2 no
C16 C15 H151 120.2 no
C15 C16 C17 119.9(4) .
C15 C16 O22 115.6(3) .
C17 C16 O22 124.5(3) .
C16 C17 C18 119.9(4) .
C16 C17 H171 120.1 no
C18 C17 H171 120.0 no
C17 C18 C13 120.8(4) .
C17 C18 H181 119.6 no
C13 C18 H181 119.6 no
C9 C20 H201 109.5 no
C9 C20 H202 109.5 no
H201 C20 H202 109.5 no
C9 C20 H203 109.5 no
H201 C20 H203 109.5 no
H202 C20 H203 109.5 no
C9 C21 H211 109.5 no
C9 C21 H212 109.5 no
H211 C21 H212 109.5 no
C9 C21 H213 109.5 no
H211 C21 H213 109.5 no
H212 C21 H213 109.5 no
C16 O22 C23 116.7(3) .
O22 C23 H231 109.5 no
O22 C23 H232 109.5 no
H231 C23 H232 109.5 no
O22 C23 H233 109.5 no
H231 C23 H233 109.5 no
H232 C23 H233 109.5 no
C102 O101 C112 109.0(3) .
O101 C102 O103 106.1(3) .
O101 C102 C113 111.5(3) .
O103 C102 C113 110.3(3) .
O101 C102 H1021 109.6 no
O103 C102 H1021 109.6 no
C113 C102 H1021 109.6 no
C102 O103 C104 107.3(3) .
O103 C104 C105 113.0(3) .
O103 C104 C112 101.9(3) .
C105 C104 C112 112.7(3) .
O103 C104 H1041 109.7 no
C105 C104 H1041 109.7 no
C112 C104 H1041 109.7 no
C104 C105 C106 126.5(3) .
C104 C105 Br119 113.9(3) .
C106 C105 Br119 119.5(3) .
C105 C106 C107 122.7(3) .
C105 C106 H1061 118.7 no
C107 C106 H1061 118.7 no
C106 C107 O108 110.7(3) .
C106 C107 C111 113.1(3) .
O108 C107 C111 102.3(3) .
C106 C107 H1071 110.1 no
O108 C107 H1071 110.1 no
C111 C107 H1071 110.2 no
C107 O108 C109 108.4(3) .
O108 C109 O110 105.4(3) .
O108 C109 C120 109.8(3) .
O110 C109 C120 109.1(3) .
O108 C109 C121 108.8(3) .
O110 C109 C121 110.4(3) .
C120 C109 C121 113.1(4) .
C109 O110 C111 105.9(3) .
C107 C111 O110 101.6(3) .
C107 C111 C112 115.6(3) .
O110 C111 C112 108.4(3) .
C107 C111 H1111 110.3 no
O110 C111 H1111 110.3 no
C112 C111 H1111 110.3 no
C104 C112 C111 116.6(3) .
C104 C112 O101 103.6(3) .
C111 C112 O101 106.9(3) .
C104 C112 H1121 109.8 no
C111 C112 H1121 109.8 no
O101 C112 H1121 109.8 no
C102 C113 C114 120.6(3) .
C102 C113 C118 120.5(3) .
C114 C113 C118 118.9(3) .
C113 C114 C115 120.5(4) .
C113 C114 H1141 119.8 no
C115 C114 H1141 119.8 no
C114 C115 C116 119.8(4) .
C114 C115 H1151 120.1 no
C116 C115 H1151 120.1 no
C115 C116 C117 120.2(4) .
C115 C116 O122 116.0(3) .
C117 C116 O122 123.8(3) .
C116 C117 C118 119.3(4) .
C116 C117 H1171 120.3 no
C118 C117 H1171 120.3 no
C117 C118 C113 121.3(4) .
C117 C118 H1181 119.4 no
C113 C118 H1181 119.4 no
C109 C120 H1201 109.5 no
C109 C120 H1202 109.5 no
H1201 C120 H1202 109.5 no
C109 C120 H1203 109.5 no
H1201 C120 H1203 109.5 no
H1202 C120 H1203 109.5 no
C109 C121 H1211 109.5 no
C109 C121 H1212 109.5 no
H1211 C121 H1212 109.5 no
C109 C121 H1213 109.5 no
H1211 C121 H1213 109.5 no
H1212 C121 H1213 109.5 no
C116 O122 C123 116.9(3) .
O122 C123 H1231 109.5 no
O122 C123 H1232 109.5 no
H1231 C123 H1232 109.5 no
O122 C123 H1233 109.5 no
H1231 C123 H1233 109.5 no
H1232 C123 H1233 109.5 no

loop_
_geom_bond_atom_site_label_1
_geom_bond_atom_site_label_2
_geom_bond_distance
_geom_bond_publ_flag
O1 C2 1.431(4) .
O1 C12 1.439(4) .
C2 O3 1.415(4) .
C2 C13 1.499(5) .
C2 H21 1.000 no
O3 C4 1.433(4) .
C4 C5 1.497(5) .
C4 C12 1.524(5) .
C4 H41 1.000 no
C5 C6 1.315(5) .
C5 Br19 1.904(4) .
C6 C7 1.502(6) .
C6 H61 1.000 no
C7 O8 1.432(4) .
C7 C11 1.528(5) .
C7 H71 1.000 no
O8 C9 1.448(4) .
C9 O10 1.433(4) .
C9 C20 1.502(5) .
C9 C21 1.503(5) .
O10 C11 1.431(4) .
C11 C12 1.509(5) .
C11 H111 1.000 no
C12 H121 1.000 no
C13 C14 1.387(5) .
C13 C18 1.385(5) .
C14 C15 1.376(6) .
C14 H141 1.000 no
C15 C16 1.391(5) .
C15 H151 1.000 no
C16 C17 1.371(5) .
C16 O22 1.379(4) .
C17 C18 1.392(5) .
C17 H171 1.000 no
C18 H181 1.000 no
C20 H201 1.000 no
C20 H202 1.000 no
C20 H203 1.000 no
C21 H211 1.000 no
C21 H212 1.000 no
C21 H213 1.000 no
O22 C23 1.433(4) .
C23 H231 1.000 no
C23 H232 1.000 no
C23 H233 1.000 no
O101 C102 1.436(4) .
O101 C112 1.436(4) .
C102 O103 1.421(4) .
C102 C113 1.498(5) .
C102 H1021 1.000 no
O103 C104 1.437(4) .
C104 C105 1.486(5) .
C104 C112 1.527(5) .
C104 H1041 1.000 no
C105 C106 1.320(5) .
C105 Br119 1.911(4) .
C106 C107 1.503(5) .
C106 H1061 1.000 no
C107 O108 1.436(4) .
C107 C111 1.513(5) .
C107 H1071 1.000 no
O108 C109 1.448(4) .
C109 O110 1.439(4) .
C109 C120 1.486(6) .
C109 C121 1.510(5) .
O110 C111 1.430(4) .
C111 C112 1.513(5) .
C111 H1111 1.000 no
C112 H1121 1.000 no
C113 C114 1.402(5) .
C113 C118 1.360(5) .
C114 C115 1.379(5) .
C114 H1141 1.000 no
C115 C116 1.386(5) .
C115 H1151 1.000 no
C116 C117 1.377(5) .
C116 O122 1.379(4) .
C117 C118 1.397(5) .
C117 H1171 1.000 no
C118 H1181 1.000 no
C120 H1201 1.000 no
C120 H1202 1.000 no
C120 H1203 1.000 no
C121 H1211 1.000 no
C121 H1212 1.000 no
C121 H1213 1.000 no
O122 C123 1.429(5) .
C123 H1231 1.000 no
C123 H1232 1.000 no
C123 H1233 1.000 no

loop_
_cod_related_entry_id
_cod_related_entry_database
_cod_related_entry_code
1 ChemSpider 24738378
